data_4113329
loop_
_publ_author_name
'Levi J. Irwin'
'Joseph H. Reibenspies'
'Stephen A. Miller'

_publ_section_title
;
 A Sterically Expanded "Constrained Geometry Catalyst" for Highly Active
 Olefin Polymerization and Copolymerization: An Unyielding Comonomer
 Effect
;
_journal_name_full 'Journal of the American Chemical Society'
_journal_page_first 16716
_journal_page_last 16717
_journal_paper_doi 10.1021/ja044678g
_journal_volume 126
_journal_year 2004
_chemical_formula_sum 'C39 H61 Cl2 N O Si Zr'
_chemical_formula_weight 750.10
_chemical_name_systematic
; 
 ? 
;
_space_group_IT_number 9
_symmetry_cell_setting monoclinic
_symmetry_space_group_name_Hall 'C -2yc'
_symmetry_space_group_name_H-M 'C 1 c 1'
_atom_sites_solution_hydrogens geom
_atom_sites_solution_primary direct
_atom_sites_solution_secondary difmap
_audit_creation_method SHELXL-97
_cell_angle_alpha 90.00
_cell_angle_beta 109.199(5)
_cell_angle_gamma 90.00
_cell_formula_units_Z 4
_cell_length_a 24.079(6)
_cell_length_b 11.723(3)
_cell_length_c 14.917(3)
_cell_measurement_temperature 110(2)
_cell_volume 3976.6(16)
_computing_cell_refinement 'Bruker SMART'
_computing_data_collection 'Bruker SMART'
_computing_data_reduction 'Bruker SAINT'
_computing_molecular_graphics 'Bruker SHELXTL'
_computing_publication_material 'Bruker SHELXTL'
_computing_structure_refinement 'SHELXL-97 (Sheldrick, 1997)'
_computing_structure_solution 'SHELXS-97 (Sheldrick, 1990)'
_diffrn_ambient_temperature 110(2)
_diffrn_measured_fraction_theta_full 0.996
_diffrn_measured_fraction_theta_max 0.996
_diffrn_measurement_device_type 'CCD area detector'
_diffrn_measurement_method 'phi and omega scans'
_diffrn_radiation_monochromator graphite
_diffrn_radiation_source 'fine-focus sealed tube'
_diffrn_radiation_type MoK\a
_diffrn_radiation_wavelength 0.71073
_diffrn_reflns_av_R_equivalents 0.0626
_diffrn_reflns_av_sigmaI/netI 0.1266
_diffrn_reflns_limit_h_max 28
_diffrn_reflns_limit_h_min -28
_diffrn_reflns_limit_k_max 13
_diffrn_reflns_limit_k_min -11
_diffrn_reflns_limit_l_max 17
_diffrn_reflns_limit_l_min -15
_diffrn_reflns_number 9932
_diffrn_reflns_theta_full 25.00
_diffrn_reflns_theta_max 25.00
_diffrn_reflns_theta_min 1.79
_exptl_absorpt_coefficient_mu 0.470
_exptl_absorpt_correction_T_max 0.9769
_exptl_absorpt_correction_T_min 0.9118
_exptl_absorpt_correction_type multi-scan
_exptl_absorpt_process_details sadabs
_exptl_crystal_colour ORANGE
_exptl_crystal_density_diffrn 1.253
_exptl_crystal_description PLATE
_exptl_crystal_F_000 1592
_exptl_crystal_size_max 0.20
_exptl_crystal_size_mid 0.20
_exptl_crystal_size_min 0.05
_refine_diff_density_max 0.892
_refine_diff_density_min -0.514
_refine_diff_density_rms 0.089
_refine_ls_abs_structure_details 'Flack H D (1983), Acta Cryst. A39, 876-881'
_refine_ls_abs_structure_Flack 0.04(5)
_refine_ls_extinction_method none
_refine_ls_goodness_of_fit_ref 1.046
_refine_ls_hydrogen_treatment mixed
_refine_ls_matrix_type full
_refine_ls_number_parameters 420
_refine_ls_number_reflns 6238
_refine_ls_number_restraints 279
_refine_ls_restrained_S_all 1.024
_refine_ls_R_factor_all 0.0928
_refine_ls_R_factor_gt 0.0618
_refine_ls_shift/su_max 0.006
_refine_ls_shift/su_mean 0.000
_refine_ls_structure_factor_coef Fsqd
_refine_ls_weighting_details 'calc w=1/[\s^2^(Fo^2^)+(0.0200P)^2^+0.0000P] where P=(Fo^2^+2Fc^2^)/3'
_refine_ls_weighting_scheme calc
_refine_ls_wR_factor_gt 0.0907
_refine_ls_wR_factor_ref 0.0985
_reflns_number_gt 4632
_reflns_number_total 6238
_reflns_threshold_expression >2sigma(I)
_cod_data_source_file ja044678gsi20040902_032826.cif
_cod_data_source_block sm68
_cod_original_cell_volume 3976.4(16)
_cod_database_code 4113329

loop_
_symmetry_equiv_pos_as_xyz
'x, y, z'
'x, -y, z+1/2'
'x+1/2, y+1/2, z'
'x+1/2, -y+1/2, z+1/2'

loop_
_atom_site_label
_atom_site_type_symbol
_atom_site_fract_x
_atom_site_fract_y
_atom_site_fract_z
_atom_site_U_iso_or_equiv
_atom_site_adp_type
_atom_site_occupancy
_atom_site_symmetry_multiplicity
_atom_site_calc_flag
_atom_site_refinement_flags
_atom_site_disorder_assembly
_atom_site_disorder_group
Zr1 Zr 0.01521(3) -0.29967(5) 0.18022(3) 0.01796(16) Uani 1 1 d . . .
Si1 Si -0.01013(8) -0.28824(16) 0.35544(12) 0.0212(5) Uani 1 1 d . . .
O1 O 0.0085(2) -0.1685(4) 0.0597(3) 0.0308(14) Uani 1 1 d . . .
N1 N 0.0215(2) -0.3885(4) 0.2986(3) 0.0194(13) Uani 1 1 d . . .
Cl1 Cl -0.07227(8) -0.38590(16) 0.07604(12) 0.0348(5) Uani 1 1 d . . .
Cl2 Cl 0.10347(8) -0.36863(15) 0.15508(11) 0.0280(4) Uani 1 1 d . . .
C1 C -0.0070(3) -0.1661(5) 0.2760(5) 0.0172(17) Uani 1 1 d U . .
C2 C 0.0493(3) -0.1087(6) 0.2894(4) 0.0168(16) Uani 1 1 d U . .
C3 C 0.1073(3) -0.1449(6) 0.3234(4) 0.0176(15) Uani 1 1 d U . .
H3 H 0.1153 -0.2208 0.3464 0.021 Uiso 1 1 calc R . .
C4 C 0.1544(3) -0.0743(5) 0.3254(4) 0.0145(15) Uani 1 1 d U . .
C5 C 0.2175(3) -0.1166(6) 0.3715(4) 0.0233(17) Uani 1 1 d U . .
C6 C 0.2598(3) -0.0454(7) 0.3400(5) 0.035(2) Uani 1 1 d U . .
H6A H 0.3004 -0.0649 0.3796 0.042 Uiso 1 1 calc R . .
H6B H 0.2553 -0.0651 0.2735 0.042 Uiso 1 1 calc R . .
C7 C 0.2510(3) 0.0790(6) 0.3464(5) 0.0329(19) Uani 1 1 d U . .
H7A H 0.2813 0.1198 0.3272 0.039 Uiso 1 1 calc R . .
H7B H 0.2568 0.0991 0.4133 0.039 Uiso 1 1 calc R . .
C8 C 0.1905(3) 0.1199(5) 0.2848(4) 0.0180(15) Uani 1 1 d U . .
C9 C 0.1426(3) 0.0384(5) 0.2898(4) 0.0141(15) Uani 1 1 d U . .
C10 C 0.0843(3) 0.0747(5) 0.2544(4) 0.0152(15) Uani 1 1 d U . .
H10 H 0.0761 0.1498 0.2297 0.018 Uiso 1 1 calc R . .
C11 C 0.0386(3) 0.0056(5) 0.2543(4) 0.0135(15) Uani 1 1 d U . .
C12 C -0.0238(3) 0.0231(5) 0.2242(4) 0.0198(16) Uani 1 1 d U . .
C13 C -0.0584(3) 0.1200(5) 0.1891(4) 0.0177(15) Uani 1 1 d U . .
H13 H -0.0396 0.1893 0.1827 0.021 Uiso 1 1 calc R . .
C14 C -0.1187(3) 0.1179(5) 0.1638(4) 0.0195(15) Uani 1 1 d U A .
C15 C -0.1527(3) 0.2285(5) 0.1283(5) 0.0258(17) Uani 1 1 d U . .
C16 C -0.2181(4) 0.2025(10) 0.0718(8) 0.0269(19) Uani 0.674(11) 1 d PDU A -1
H16A H -0.2410 0.2744 0.0592 0.032 Uiso 0.674(11) 1 calc PR A -1
H16B H -0.2211 0.1673 0.0101 0.032 Uiso 0.674(11) 1 calc PR A -1
C17 C -0.2431(5) 0.1223(9) 0.1282(9) 0.0269(19) Uani 0.674(11) 1 d PDU A -1
H17A H -0.2859 0.1144 0.0952 0.032 Uiso 0.674(11) 1 calc PR A -1
H17B H -0.2376 0.1566 0.1912 0.032 Uiso 0.674(11) 1 calc PR A -1
C16' C -0.2180(9) 0.2155(17) 0.1260(18) 0.0269(19) Uani 0.326(11) 1 d PDU A -2
H16C H -0.2197 0.2197 0.1913 0.032 Uiso 0.326(11) 1 calc PR A -2
H16D H -0.2422 0.2784 0.0885 0.032 Uiso 0.326(11) 1 calc PR A -2
C17' C -0.2420(10) 0.1025(16) 0.0819(18) 0.0269(19) Uani 0.326(11) 1 d PDU A -2
H17C H -0.2850 0.1012 0.0693 0.032 Uiso 0.326(11) 1 calc PR A -2
H17D H -0.2352 0.0954 0.0202 0.032 Uiso 0.326(11) 1 calc PR A -2
C18 C -0.2148(3) 0.0017(6) 0.1428(5) 0.0284(18) Uani 1 1 d U . .
C19 C -0.1477(3) 0.0147(6) 0.1710(4) 0.0201(16) Uani 1 1 d U A .
C20 C -0.1133(3) -0.0817(5) 0.2069(4) 0.0211(16) Uani 1 1 d U . .
H20 H -0.1327 -0.1505 0.2126 0.025 Uiso 1 1 calc R A .
C21 C -0.0518(3) -0.0819(6) 0.2350(4) 0.0174(16) Uani 1 1 d U A .
C22 C 0.2250(3) -0.2415(6) 0.3450(5) 0.038(2) Uani 1 1 d U . .
H22A H 0.2078 -0.2510 0.2761 0.057 Uiso 1 1 calc R . .
H22B H 0.2050 -0.2922 0.3768 0.057 Uiso 1 1 calc R . .
H22C H 0.2669 -0.2605 0.3652 0.057 Uiso 1 1 calc R . .
C23 C 0.2324(3) -0.1122(6) 0.4794(4) 0.036(2) Uani 1 1 d U . .
H23A H 0.2728 -0.1389 0.5100 0.053 Uiso 1 1 calc R . .
H23B H 0.2052 -0.1613 0.4982 0.053 Uiso 1 1 calc R . .
H23C H 0.2288 -0.0336 0.4990 0.053 Uiso 1 1 calc R . .
C24 C 0.1820(3) 0.2395(6) 0.3182(6) 0.035(2) Uani 1 1 d U . .
H24A H 0.1464 0.2734 0.2738 0.052 Uiso 1 1 calc R . .
H24B H 0.2161 0.2868 0.3208 0.052 Uiso 1 1 calc R . .
H24C H 0.1782 0.2352 0.3816 0.052 Uiso 1 1 calc R . .
C25 C 0.1882(3) 0.1277(7) 0.1810(4) 0.039(2) Uani 1 1 d U . .
H25A H 0.1949 0.0519 0.1587 0.059 Uiso 1 1 calc R . .
H25B H 0.2188 0.1802 0.1762 0.059 Uiso 1 1 calc R . .
H25C H 0.1496 0.1559 0.1418 0.059 Uiso 1 1 calc R . .
C26 C -0.1414(4) 0.3128(7) 0.2089(5) 0.048(2) Uani 1 1 d U A .
H26A H -0.1630 0.3817 0.1859 0.073 Uiso 1 1 d R . .
H26B H -0.1001 0.3298 0.2336 0.073 Uiso 1 1 d R . .
H26C H -0.1539 0.2807 0.2582 0.073 Uiso 1 1 d R . .
C27 C -0.1320(4) 0.2825(7) 0.0498(5) 0.053(3) Uani 1 1 d U A .
H27A H -0.1367 0.2298 -0.0013 0.080 Uiso 1 1 d R . .
H27B H -0.0912 0.3029 0.0770 0.080 Uiso 1 1 d R . .
H27C H -0.1548 0.3498 0.0261 0.080 Uiso 1 1 d R . .
C28 C -0.2315(4) -0.0392(9) 0.2257(6) 0.077(3) Uani 1 1 d U A .
H28A H -0.2744 -0.0389 0.2089 0.115 Uiso 1 1 calc R . .
H28B H -0.2142 0.0115 0.2800 0.115 Uiso 1 1 calc R . .
H28C H -0.2167 -0.1169 0.2424 0.115 Uiso 1 1 calc R . .
C29 C -0.2361(4) -0.0778(9) 0.0612(7) 0.096(5) Uani 1 1 d U A .
H29A H -0.2169 -0.1520 0.0787 0.143 Uiso 1 1 calc R . .
H29B H -0.2267 -0.0467 0.0069 0.143 Uiso 1 1 calc R . .
H29C H -0.2788 -0.0870 0.0441 0.143 Uiso 1 1 calc R . .
C30 C 0.0335(3) -0.2555(6) 0.4817(4) 0.0334(19) Uani 1 1 d . . .
H30A H 0.0375 -0.3248 0.5201 0.050 Uiso 1 1 calc R . .
H30B H 0.0133 -0.1965 0.5059 0.050 Uiso 1 1 calc R . .
H30C H 0.0726 -0.2281 0.4852 0.050 Uiso 1 1 calc R . .
C31 C -0.0878(3) -0.3238(6) 0.3471(5) 0.0316(19) Uani 1 1 d . . .
H31A H -0.1099 -0.3481 0.2823 0.047 Uiso 1 1 calc R . .
H31B H -0.1066 -0.2562 0.3633 0.047 Uiso 1 1 calc R . .
H31C H -0.0875 -0.3856 0.3915 0.047 Uiso 1 1 calc R . .
C32 C 0.0414(3) -0.5048(5) 0.3364(5) 0.0223(17) Uani 1 1 d U . .
C33 C 0.0059(3) -0.5496(6) 0.3954(5) 0.0310(19) Uani 1 1 d U . .
H33A H 0.0107 -0.4988 0.4496 0.047 Uiso 1 1 calc R . .
H33B H 0.0197 -0.6263 0.4185 0.047 Uiso 1 1 calc R . .
H33C H -0.0357 -0.5530 0.3564 0.047 Uiso 1 1 calc R . .
C34 C 0.0335(3) -0.5852(5) 0.2537(5) 0.0308(19) Uani 1 1 d U . .
H34A H -0.0057 -0.5748 0.2071 0.046 Uiso 1 1 calc R . .
H34B H 0.0379 -0.6641 0.2766 0.046 Uiso 1 1 calc R . .
H34C H 0.0633 -0.5688 0.2239 0.046 Uiso 1 1 calc R . .
C35 C 0.1057(3) -0.4975(6) 0.3966(5) 0.0315(19) Uani 1 1 d U . .
H35A H 0.1281 -0.4621 0.3597 0.047 Uiso 1 1 calc R . .
H35B H 0.1210 -0.5743 0.4160 0.047 Uiso 1 1 calc R . .
H35C H 0.1097 -0.4512 0.4531 0.047 Uiso 1 1 calc R . .
C36 C 0.0596(3) -0.1006(6) 0.0631(5) 0.0292(19) Uani 1 1 d U . .
H36A H 0.0886 -0.1055 0.1277 0.035 Uiso 1 1 calc R . .
H36B H 0.0474 -0.0198 0.0511 0.035 Uiso 1 1 calc R . .
C37 C 0.0893(4) -0.1374(7) -0.0086(5) 0.064(3) Uani 1 1 d U . .
H37A H 0.0999 -0.2183 0.0007 0.096 Uiso 1 1 calc R . .
H37B H 0.1248 -0.0918 0.0007 0.096 Uiso 1 1 calc R . .
H37C H 0.0621 -0.1258 -0.0732 0.096 Uiso 1 1 calc R . .
C38 C -0.0409(5) -0.1512(8) -0.0318(7) 0.071(3) Uani 1 1 d U . .
H38A H -0.0248 -0.1419 -0.0846 0.085 Uiso 1 1 calc R . .
H38B H -0.0670 -0.2188 -0.0454 0.085 Uiso 1 1 calc R . .
C39 C -0.0726(5) -0.0552(10) -0.0250(8) 0.111(5) Uani 1 1 d U . .
H39A H -0.0884 -0.0648 0.0272 0.166 Uiso 1 1 calc R . .
H39B H -0.1050 -0.0443 -0.0846 0.166 Uiso 1 1 calc R . .
H39C H -0.0467 0.0117 -0.0127 0.166 Uiso 1 1 calc R . .

loop_
_atom_site_aniso_label
_atom_site_aniso_U_11
_atom_site_aniso_U_22
_atom_site_aniso_U_33
_atom_site_aniso_U_23
_atom_site_aniso_U_13
_atom_site_aniso_U_12
Zr1 0.0170(3) 0.0162(3) 0.0207(3) 0.0003(4) 0.0062(3) 0.0006(4)
Si1 0.0245(12) 0.0163(11) 0.0255(10) 0.0026(10) 0.0118(9) -0.0017(10)
O1 0.026(3) 0.030(3) 0.024(3) 0.007(2) -0.010(2) -0.007(3)
N1 0.022(3) 0.017(3) 0.018(3) 0.000(2) 0.006(2) 0.001(3)
Cl1 0.0315(12) 0.0369(12) 0.0304(10) 0.0006(9) 0.0024(9) -0.0097(9)
Cl2 0.0267(11) 0.0313(11) 0.0277(9) -0.0037(9) 0.0114(8) 0.0015(9)
C1 0.015(4) 0.009(4) 0.025(4) -0.003(3) 0.003(3) -0.008(3)
C2 0.021(4) 0.020(4) 0.010(3) -0.001(3) 0.006(3) 0.005(3)
C3 0.024(4) 0.015(4) 0.016(3) -0.001(3) 0.010(3) 0.001(3)
C4 0.011(4) 0.020(4) 0.015(3) -0.003(3) 0.007(3) 0.004(3)
C5 0.019(4) 0.021(4) 0.025(4) 0.000(3) 0.000(3) 0.000(3)
C6 0.016(5) 0.043(5) 0.043(5) 0.013(4) 0.004(4) 0.009(4)
C7 0.018(4) 0.040(5) 0.042(5) 0.009(4) 0.012(4) -0.001(4)
C8 0.015(4) 0.019(4) 0.021(4) 0.001(3) 0.008(3) -0.004(3)
C9 0.011(4) 0.025(4) 0.006(3) -0.001(3) 0.003(3) 0.004(3)
C10 0.021(4) 0.014(4) 0.014(3) -0.004(3) 0.009(3) -0.001(3)
C11 0.014(4) 0.013(4) 0.017(3) 0.000(3) 0.009(3) 0.002(3)
C12 0.022(4) 0.020(4) 0.016(3) -0.004(3) 0.005(3) -0.009(3)
C13 0.018(4) 0.013(4) 0.022(4) -0.002(3) 0.006(3) -0.005(3)
C14 0.013(4) 0.022(4) 0.024(4) -0.004(3) 0.006(3) -0.001(3)
C15 0.011(4) 0.019(4) 0.046(4) 0.006(3) 0.007(3) 0.006(3)
C16 0.017(3) 0.030(3) 0.035(4) 0.002(3) 0.011(3) 0.005(3)
C17 0.017(3) 0.030(3) 0.035(4) 0.002(3) 0.011(3) 0.005(3)
C16' 0.017(3) 0.030(3) 0.035(4) 0.002(3) 0.011(3) 0.005(3)
C17' 0.017(3) 0.030(3) 0.035(4) 0.002(3) 0.011(3) 0.005(3)
C18 0.015(4) 0.023(4) 0.043(4) -0.006(4) 0.004(3) 0.002(3)
C19 0.013(4) 0.023(4) 0.023(4) -0.004(3) 0.004(3) 0.001(3)
C20 0.025(5) 0.014(4) 0.028(4) -0.005(3) 0.013(3) -0.007(3)
C21 0.007(4) 0.028(4) 0.019(4) 0.002(3) 0.006(3) 0.001(3)
C22 0.023(4) 0.040(5) 0.049(5) -0.006(4) 0.008(4) 0.010(4)
C23 0.032(5) 0.046(5) 0.023(4) 0.003(4) 0.001(4) 0.006(4)
C24 0.023(5) 0.031(5) 0.055(5) -0.011(4) 0.020(4) -0.009(4)
C25 0.030(5) 0.054(6) 0.032(4) 0.007(4) 0.008(4) -0.009(4)
C26 0.057(6) 0.028(5) 0.063(5) 0.002(4) 0.023(5) 0.018(4)
C27 0.056(6) 0.057(7) 0.046(5) 0.034(5) 0.015(5) 0.028(5)
C28 0.019(6) 0.126(10) 0.089(7) 0.025(7) 0.024(5) -0.016(6)
C29 0.016(6) 0.110(10) 0.138(10) -0.095(9) -0.006(6) 0.002(6)
C30 0.050(5) 0.025(4) 0.026(4) -0.006(3) 0.015(4) -0.004(4)
C31 0.031(5) 0.033(5) 0.034(4) 0.000(4) 0.016(4) -0.002(4)
C32 0.025(4) 0.007(4) 0.029(4) 0.005(3) 0.001(3) 0.002(3)
C33 0.035(5) 0.026(4) 0.031(4) 0.006(3) 0.010(4) 0.003(4)
C34 0.044(5) 0.009(4) 0.037(4) -0.008(3) 0.010(4) 0.010(3)
C35 0.032(5) 0.014(4) 0.042(4) 0.005(3) 0.002(4) 0.002(3)
C36 0.034(5) 0.023(4) 0.029(4) 0.003(4) 0.008(4) -0.013(4)
C37 0.120(9) 0.049(6) 0.042(5) -0.020(4) 0.053(6) -0.035(6)
C38 0.092(9) 0.034(6) 0.082(7) 0.018(5) 0.022(7) 0.004(6)
C39 0.084(9) 0.122(11) 0.121(10) -0.062(9) 0.026(8) 0.017(8)

loop_
_atom_type_symbol
_atom_type_description
_atom_type_scat_dispersion_real
_atom_type_scat_dispersion_imag
_atom_type_scat_source
C C 0.0033 0.0016 'International Tables Vol C Tables 4.2.6.8 and 6.1.1.4'
H H 0.0000 0.0000 'International Tables Vol C Tables 4.2.6.8 and 6.1.1.4'
N N 0.0061 0.0033 'International Tables Vol C Tables 4.2.6.8 and 6.1.1.4'
O O 0.0106 0.0060 'International Tables Vol C Tables 4.2.6.8 and 6.1.1.4'
Si Si 0.0817 0.0704 'International Tables Vol C Tables 4.2.6.8 and 6.1.1.4'
Cl Cl 0.1484 0.1585 'International Tables Vol C Tables 4.2.6.8 and 6.1.1.4'
Zr Zr -2.9673 0.5597 'International Tables Vol C Tables 4.2.6.8 and 6.1.1.4'

loop_
_geom_angle_atom_site_label_1
_geom_angle_atom_site_label_2
_geom_angle_atom_site_label_3
_geom_angle
N1 Zr1 C1 76.8(2)
N1 Zr1 O1 169.87(19)
C1 Zr1 O1 93.40(18)
N1 Zr1 Cl1 98.47(15)
C1 Zr1 Cl1 110.87(18)
O1 Zr1 Cl1 87.40(12)
N1 Zr1 Cl2 98.48(15)
C1 Zr1 Cl2 136.16(18)
O1 Zr1 Cl2 86.70(14)
Cl1 Zr1 Cl2 112.92(7)
N1 Zr1 C2 88.83(19)
C1 Zr1 C2 32.5(2)
O1 Zr1 C2 81.39(18)
Cl1 Zr1 C2 139.60(15)
Cl2 Zr1 C2 105.06(15)
N1 Zr1 Si1 37.21(15)
C1 Zr1 Si1 40.60(17)
O1 Zr1 Si1 133.54(14)
Cl1 Zr1 Si1 101.86(6)
Cl2 Zr1 Si1 128.11(6)
C2 Zr1 Si1 62.08(14)
N1 Si1 C30 115.6(3)
N1 Si1 C1 95.3(3)
C30 Si1 C1 110.7(3)
N1 Si1 C31 113.5(3)
C30 Si1 C31 109.2(3)
C1 Si1 C31 111.9(3)
N1 Si1 Zr1 43.72(16)
C30 Si1 Zr1 135.1(2)
C1 Si1 Zr1 52.9(2)
C31 Si1 Zr1 115.7(2)
C36 O1 C38 111.5(6)
C36 O1 Zr1 119.5(4)
C38 O1 Zr1 128.6(5)
C32 N1 Si1 124.3(4)
C32 N1 Zr1 136.5(4)
Si1 N1 Zr1 99.1(2)
C21 C1 C2 105.8(5)
C21 C1 Si1 127.7(5)
C2 C1 Si1 119.4(5)
C21 C1 Zr1 119.8(5)
C2 C1 Zr1 90.2(4)
Si1 C1 Zr1 86.5(2)
C3 C2 C11 117.3(6)
C3 C2 C1 133.2(6)
C11 C2 C1 109.4(6)
C3 C2 Zr1 92.1(4)
C11 C2 Zr1 124.5(4)
C1 C2 Zr1 57.3(3)
C2 C3 C4 122.7(6)
C2 C3 H3 118.7
C4 C3 H3 118.7
C3 C4 C9 119.0(6)
C3 C4 C5 119.8(6)
C9 C4 C5 121.1(6)
C6 C5 C23 111.1(6)
C6 C5 C4 110.7(5)
C23 C5 C4 108.5(5)
C6 C5 C22 107.3(6)
C23 C5 C22 107.2(6)
C4 C5 C22 112.1(5)
C7 C6 C5 113.6(6)
C7 C6 H6A 108.9
C5 C6 H6A 108.9
C7 C6 H6B 108.9
C5 C6 H6B 108.9
H6A C6 H6B 107.7
C6 C7 C8 113.6(6)
C6 C7 H7A 108.9
C8 C7 H7A 108.9
C6 C7 H7B 108.9
C8 C7 H7B 108.9
H7A C7 H7B 107.7
C9 C8 C7 111.3(5)
C9 C8 C24 112.2(5)
C7 C8 C24 107.2(5)
C9 C8 C25 108.2(5)
C7 C8 C25 109.7(5)
C24 C8 C25 108.1(6)
C10 C9 C4 118.5(6)
C10 C9 C8 118.5(6)
C4 C9 C8 123.0(5)
C11 C10 C9 122.0(6)
C11 C10 H10 119.0
C9 C10 H10 119.0
C10 C11 C2 120.5(6)
C10 C11 C12 132.6(6)
C2 C11 C12 107.0(6)
C13 C12 C11 131.6(6)
C13 C12 C21 119.5(6)
C11 C12 C21 108.9(6)
C14 C13 C12 122.0(6)
C14 C13 H13 119.0
C12 C13 H13 119.0
C13 C14 C19 119.8(6)
C13 C14 C15 118.4(6)
C19 C14 C15 121.9(6)
C26 C15 C14 110.0(6)
C26 C15 C27 108.3(6)
C14 C15 C27 109.8(6)
C26 C15 C16 116.5(7)
C14 C15 C16 110.6(6)
C27 C15 C16 101.1(6)
C26 C15 C16' 90.0(9)
C14 C15 C16' 110.1(10)
C27 C15 C16' 126.4(11)
C16 C15 C16' 30.5(7)
C17 C16 C15 109.8(8)
C17 C16 H16A 109.7
C15 C16 H16A 109.7
C17 C16 H16B 109.7
C15 C16 H16B 109.7
H16A C16 H16B 108.2
C16 C17 C18 114.1(10)
C16 C17 H17A 108.7
C18 C17 H17A 108.7
C16 C17 H17B 108.7
C18 C17 H17B 108.7
H17A C17 H17B 107.6
C17' C16' C15 109.4(17)
C17' C16' H16C 109.8
C15 C16' H16C 109.8
C17' C16' H16D 109.8
C15 C16' H16D 109.8
H16C C16' H16D 108.2
C18 C17' C16' 113.6(19)
C18 C17' H17C 108.9
C16' C17' H17C 108.9
C18 C17' H17D 108.9
C16' C17' H17D 108.9
H17C C17' H17D 107.7
C29 C18 C28 111.2(8)
C29 C18 C17' 91.9(10)
C28 C18 C17' 124.7(12)
C29 C18 C19 109.6(6)
C28 C18 C19 110.4(6)
C17' C18 C19 107.3(10)
C29 C18 C17 116.0(8)
C28 C18 C17 100.5(7)
C17' C18 C17 27.9(8)
C19 C18 C17 108.7(6)
C20 C19 C14 118.3(6)
C20 C19 C18 117.4(6)
C14 C19 C18 124.3(6)
C19 C20 C21 123.4(6)
C19 C20 H20 118.3
C21 C20 H20 118.3
C20 C21 C12 117.0(6)
C20 C21 C1 134.3(6)
C12 C21 C1 108.8(6)
C5 C22 H22A 109.5
C5 C22 H22B 109.5
H22A C22 H22B 109.5
C5 C22 H22C 109.5
H22A C22 H22C 109.5
H22B C22 H22C 109.5
C5 C23 H23A 109.5
C5 C23 H23B 109.5
H23A C23 H23B 109.5
C5 C23 H23C 109.5
H23A C23 H23C 109.5
H23B C23 H23C 109.5
C8 C24 H24A 109.5
C8 C24 H24B 109.5
H24A C24 H24B 109.5
C8 C24 H24C 109.5
H24A C24 H24C 109.5
H24B C24 H24C 109.5
C8 C25 H25A 109.5
C8 C25 H25B 109.5
H25A C25 H25B 109.5
C8 C25 H25C 109.5
H25A C25 H25C 109.5
H25B C25 H25C 109.5
C15 C26 H26A 109.3
C15 C26 H26B 109.6
H26A C26 H26B 109.5
C15 C26 H26C 109.5
H26A C26 H26C 109.5
H26B C26 H26C 109.5
C15 C27 H27A 110.7
C15 C27 H27B 108.7
H27A C27 H27B 109.5
C15 C27 H27C 109.0
H27A C27 H27C 109.5
H27B C27 H27C 109.5
C18 C28 H28A 109.5
C18 C28 H28B 109.5
H28A C28 H28B 109.5
C18 C28 H28C 109.5
H28A C28 H28C 109.5
H28B C28 H28C 109.5
C18 C29 H29A 109.5
C18 C29 H29B 109.5
H29A C29 H29B 109.5
C18 C29 H29C 109.5
H29A C29 H29C 109.5
H29B C29 H29C 109.5
Si1 C30 H30A 109.5
Si1 C30 H30B 109.5
H30A C30 H30B 109.5
Si1 C30 H30C 109.5
H30A C30 H30C 109.5
H30B C30 H30C 109.5
Si1 C31 H31A 109.5
Si1 C31 H31B 109.5
H31A C31 H31B 109.5
Si1 C31 H31C 109.5
H31A C31 H31C 109.5
H31B C31 H31C 109.5
N1 C32 C33 111.4(6)
N1 C32 C34 108.8(5)
C33 C32 C34 108.3(5)
N1 C32 C35 108.2(5)
C33 C32 C35 109.8(5)
C34 C32 C35 110.4(6)
C32 C33 H33A 109.5
C32 C33 H33B 109.5
H33A C33 H33B 109.5
C32 C33 H33C 109.5
H33A C33 H33C 109.5
H33B C33 H33C 109.5
C32 C34 H34A 109.5
C32 C34 H34B 109.5
H34A C34 H34B 109.5
C32 C34 H34C 109.5
H34A C34 H34C 109.5
H34B C34 H34C 109.5
C32 C35 H35A 109.5
C32 C35 H35B 109.5
H35A C35 H35B 109.5
C32 C35 H35C 109.5
H35A C35 H35C 109.5
H35B C35 H35C 109.5
O1 C36 C37 114.0(6)
O1 C36 H36A 108.8
C37 C36 H36A 108.8
O1 C36 H36B 108.8
C37 C36 H36B 108.8
H36A C36 H36B 107.7
C36 C37 H37A 109.5
C36 C37 H37B 109.5
H37A C37 H37B 109.5
C36 C37 H37C 109.5
H37A C37 H37C 109.5
H37B C37 H37C 109.5
C39 C38 O1 109.5(9)
C39 C38 H38A 109.8
O1 C38 H38A 109.8
C39 C38 H38B 109.8
O1 C38 H38B 109.8
H38A C38 H38B 108.2
C38 C39 H39A 109.5
C38 C39 H39B 109.5
H39A C39 H39B 109.5
C38 C39 H39C 109.5
H39A C39 H39C 109.5
H39B C39 H39C 109.5

loop_
_geom_bond_atom_site_label_1
_geom_bond_atom_site_label_2
_geom_bond_distance
Zr1 N1 2.013(5)
Zr1 C1 2.299(7)
Zr1 O1 2.330(5)
Zr1 Cl1 2.3918(18)
Zr1 Cl2 2.4155(19)
Zr1 C2 2.731(6)
Zr1 Si1 2.8759(18)
Si1 N1 1.761(5)
Si1 C30 1.870(6)
Si1 C1 1.875(7)
Si1 C31 1.881(7)
O1 C36 1.452(8)
O1 C38 1.500(10)
N1 C32 1.493(7)
C1 C21 1.441(9)
C1 C2 1.468(9)
C2 C3 1.386(9)
C2 C11 1.431(8)
C3 C4 1.396(8)
C3 H3 0.9500
C4 C9 1.418(8)
C4 C5 1.530(8)
C5 C6 1.507(9)
C5 C23 1.529(8)
C5 C22 1.542(9)
C6 C7 1.481(10)
C6 H6A 0.9900
C6 H6B 0.9900
C7 C8 1.522(8)
C7 H7A 0.9900
C7 H7B 0.9900
C8 C9 1.517(8)
C8 C24 1.524(9)
C8 C25 1.533(8)
C9 C10 1.394(8)
C10 C11 1.366(8)
C10 H10 0.9500
C11 C12 1.434(8)
C12 C13 1.404(8)
C12 C21 1.437(9)
C13 C14 1.375(8)
C13 H13 0.9500
C14 C19 1.418(9)
C14 C15 1.533(9)
C15 C26 1.510(9)
C15 C27 1.551(9)
C15 C16 1.552(11)
C15 C16' 1.57(2)
C16 C17 1.511(12)
C16 H16A 0.9900
C16 H16B 0.9900
C17 C18 1.553(12)
C17 H17A 0.9900
C17 H17B 0.9900
C16' C17' 1.507(17)
C16' H16C 0.9900
C16' H16D 0.9900
C17' C18 1.50(2)
C17' H17C 0.9900
C17' H17D 0.9900
C18 C29 1.484(10)
C18 C28 1.499(10)
C18 C19 1.538(9)
C19 C20 1.399(8)
C20 C21 1.401(9)
C20 H20 0.9500
C22 H22A 0.9800
C22 H22B 0.9800
C22 H22C 0.9800
C23 H23A 0.9800
C23 H23B 0.9800
C23 H23C 0.9800
C24 H24A 0.9800
C24 H24B 0.9800
C24 H24C 0.9800
C25 H25A 0.9800
C25 H25B 0.9800
C25 H25C 0.9800
C26 H26A 0.9599
C26 H26B 0.9601
C26 H26C 0.9601
C27 H27A 0.9599
C27 H27B 0.9601
C27 H27C 0.9600
C28 H28A 0.9800
C28 H28B 0.9800
C28 H28C 0.9800
C29 H29A 0.9800
C29 H29B 0.9800
C29 H29C 0.9800
C30 H30A 0.9800
C30 H30B 0.9800
C30 H30C 0.9800
C31 H31A 0.9800
C31 H31B 0.9800
C31 H31C 0.9800
C32 C33 1.509(9)
C32 C34 1.514(8)
C32 C35 1.515(9)
C33 H33A 0.9800
C33 H33B 0.9800
C33 H33C 0.9800
C34 H34A 0.9800
C34 H34B 0.9800
C34 H34C 0.9800
C35 H35A 0.9800
C35 H35B 0.9800
C35 H35C 0.9800
C36 C37 1.531(10)
C36 H36A 0.9900
C36 H36B 0.9900
C37 H37A 0.9800
C37 H37B 0.9800
C37 H37C 0.9800
C38 C39 1.383(12)
C38 H38A 0.9900
C38 H38B 0.9900
C39 H39A 0.9800
C39 H39B 0.9800
C39 H39C 0.9800

loop_
_geom_torsion_atom_site_label_1
_geom_torsion_atom_site_label_2
_geom_torsion_atom_site_label_3
_geom_torsion_atom_site_label_4
_geom_torsion
C1 Zr1 Si1 N1 -163.3(4)
O1 Zr1 Si1 N1 -173.8(3)
Cl1 Zr1 Si1 N1 88.4(2)
Cl2 Zr1 Si1 N1 -43.7(3)
C2 Zr1 Si1 N1 -131.3(3)
N1 Zr1 Si1 C30 80.7(4)
C1 Zr1 Si1 C30 -82.5(4)
O1 Zr1 Si1 C30 -93.1(4)
Cl1 Zr1 Si1 C30 169.1(3)
Cl2 Zr1 Si1 C30 37.0(3)
C2 Zr1 Si1 C30 -50.6(4)
N1 Zr1 Si1 C1 163.3(4)
O1 Zr1 Si1 C1 -10.5(3)
Cl1 Zr1 Si1 C1 -108.3(3)
Cl2 Zr1 Si1 C1 119.6(3)
C2 Zr1 Si1 C1 32.0(3)
N1 Zr1 Si1 C31 -97.8(3)
C1 Zr1 Si1 C31 98.9(4)
O1 Zr1 Si1 C31 88.4(3)
Cl1 Zr1 Si1 C31 -9.4(3)
Cl2 Zr1 Si1 C31 -141.5(3)
C2 Zr1 Si1 C31 130.9(3)
N1 Zr1 O1 C36 71.3(13)
C1 Zr1 O1 C36 86.3(5)
Cl1 Zr1 O1 C36 -162.9(5)
Cl2 Zr1 O1 C36 -49.8(5)
C2 Zr1 O1 C36 56.0(5)
Si1 Zr1 O1 C36 93.2(5)
N1 Zr1 O1 C38 -116.8(12)
C1 Zr1 O1 C38 -101.8(7)
Cl1 Zr1 O1 C38 8.9(6)
Cl2 Zr1 O1 C38 122.1(6)
C2 Zr1 O1 C38 -132.1(7)
Si1 Zr1 O1 C38 -95.0(6)
C30 Si1 N1 C32 53.6(6)
C1 Si1 N1 C32 169.6(5)
C31 Si1 N1 C32 -73.7(5)
Zr1 Si1 N1 C32 -177.0(6)
C30 Si1 N1 Zr1 -129.4(3)
C1 Si1 N1 Zr1 -13.3(3)
C31 Si1 N1 Zr1 103.3(3)
C1 Zr1 N1 C32 -172.5(6)
O1 Zr1 N1 C32 -157.1(10)
Cl1 Zr1 N1 C32 78.0(6)
Cl2 Zr1 N1 C32 -36.9(6)
C2 Zr1 N1 C32 -141.9(6)
Si1 Zr1 N1 C32 176.4(7)
C1 Zr1 N1 Si1 11.1(2)
O1 Zr1 N1 Si1 26.5(13)
Cl1 Zr1 N1 Si1 -98.5(2)
Cl2 Zr1 N1 Si1 146.67(19)
C2 Zr1 N1 Si1 41.6(2)
N1 Si1 C1 C21 137.2(6)
C30 Si1 C1 C21 -102.9(7)
C31 Si1 C1 C21 19.2(7)
Zr1 Si1 C1 C21 125.6(7)
N1 Si1 C1 C2 -76.7(5)
C30 Si1 C1 C2 43.3(6)
C31 Si1 C1 C2 165.4(5)
Zr1 Si1 C1 C2 -88.2(5)
N1 Si1 C1 Zr1 11.5(3)
C30 Si1 C1 Zr1 131.5(3)
C31 Si1 C1 Zr1 -106.4(3)
N1 Zr1 C1 C21 -142.5(5)
O1 Zr1 C1 C21 40.2(5)
Cl1 Zr1 C1 C21 -48.3(5)
Cl2 Zr1 C1 C21 129.0(4)
C2 Zr1 C1 C21 108.4(6)
Si1 Zr1 C1 C21 -132.2(6)
N1 Zr1 C1 C2 109.2(4)
O1 Zr1 C1 C2 -68.2(4)
Cl1 Zr1 C1 C2 -156.7(3)
Cl2 Zr1 C1 C2 20.6(5)
Si1 Zr1 C1 C2 119.5(5)
N1 Zr1 C1 Si1 -10.3(2)
O1 Zr1 C1 Si1 172.4(3)
Cl1 Zr1 C1 Si1 83.9(2)
Cl2 Zr1 C1 Si1 -98.9(2)
C2 Zr1 C1 Si1 -119.5(5)
C21 C1 C2 C3 -178.4(6)
Si1 C1 C2 C3 28.9(10)
Zr1 C1 C2 C3 -57.2(8)
C21 C1 C2 C11 -2.0(7)
Si1 C1 C2 C11 -154.8(4)
Zr1 C1 C2 C11 119.2(4)
C21 C1 C2 Zr1 -121.2(6)
Si1 C1 C2 Zr1 86.1(4)
N1 Zr1 C2 C3 75.2(4)
C1 Zr1 C2 C3 142.2(6)
O1 Zr1 C2 C3 -107.4(4)
Cl1 Zr1 C2 C3 177.0(3)
Cl2 Zr1 C2 C3 -23.2(4)
Si1 Zr1 C2 C3 102.3(4)
N1 Zr1 C2 C11 -159.1(5)
C1 Zr1 C2 C11 -92.2(7)
O1 Zr1 C2 C11 18.2(5)
Cl1 Zr1 C2 C11 -57.4(6)
Cl2 Zr1 C2 C11 102.4(5)
Si1 Zr1 C2 C11 -132.1(6)
N1 Zr1 C2 C1 -66.9(4)
O1 Zr1 C2 C1 110.4(4)
Cl1 Zr1 C2 C1 34.8(5)
Cl2 Zr1 C2 C1 -165.4(4)
Si1 Zr1 C2 C1 -39.9(4)
C11 C2 C3 C4 0.8(9)
C1 C2 C3 C4 176.9(7)
Zr1 C2 C3 C4 131.9(5)
C2 C3 C4 C9 -1.1(9)
C2 C3 C4 C5 174.9(5)
C3 C4 C5 C6 162.4(6)
C9 C4 C5 C6 -21.7(8)
C3 C4 C5 C23 -75.5(7)
C9 C4 C5 C23 100.5(7)
C3 C4 C5 C22 42.7(8)
C9 C4 C5 C22 -141.4(6)
C23 C5 C6 C7 -72.6(8)
C4 C5 C6 C7 48.0(8)
C22 C5 C6 C7 170.6(6)
C5 C6 C7 C8 -60.9(8)
C6 C7 C8 C9 41.9(8)
C6 C7 C8 C24 165.0(6)
C6 C7 C8 C25 -77.8(7)
C3 C4 C9 C10 0.3(8)
C5 C4 C9 C10 -175.7(5)
C3 C4 C9 C8 -177.2(5)
C5 C4 C9 C8 6.8(8)
C7 C8 C9 C10 166.5(5)
C24 C8 C9 C10 46.3(7)
C25 C8 C9 C10 -72.9(7)
C7 C8 C9 C4 -16.0(8)
C24 C8 C9 C4 -136.2(6)
C25 C8 C9 C4 104.6(7)
C4 C9 C10 C11 0.8(8)
C8 C9 C10 C11 178.4(5)
C9 C10 C11 C2 -1.1(9)
C9 C10 C11 C12 178.7(6)
C3 C2 C11 C10 0.3(9)
C1 C2 C11 C10 -176.7(6)
Zr1 C2 C11 C10 -113.6(6)
C3 C2 C11 C12 -179.5(5)
C1 C2 C11 C12 3.5(7)
Zr1 C2 C11 C12 66.6(6)
C10 C11 C12 C13 -3.7(12)
C2 C11 C12 C13 176.1(6)
C10 C11 C12 C21 176.6(6)
C2 C11 C12 C21 -3.6(7)
C11 C12 C13 C14 179.8(6)
C21 C12 C13 C14 -0.5(9)
C12 C13 C14 C19 -1.4(9)
C12 C13 C14 C15 178.7(6)
C13 C14 C15 C26 -69.3(8)
C19 C14 C15 C26 110.7(7)
C13 C14 C15 C27 49.8(8)
C19 C14 C15 C27 -130.2(7)
C13 C14 C15 C16 160.5(7)
C19 C14 C15 C16 -19.4(10)
C13 C14 C15 C16' -166.9(10)
C19 C14 C15 C16' 13.2(12)
C26 C15 C16 C17 -77.2(12)
C14 C15 C16 C17 49.4(12)
C27 C15 C16 C17 165.6(10)
C16' C15 C16 C17 -45.4(15)
C15 C16 C17 C18 -65.6(14)
C26 C15 C16' C17' -157(2)
C14 C15 C16' C17' -45(2)
C27 C15 C16' C17' 90(2)
C16 C15 C16' C17' 51.5(16)
C15 C16' C17' C18 69(3)
C16' C17' C18 C29 -163(2)
C16' C17' C18 C28 79(2)
C16' C17' C18 C19 -52(2)
C16' C17' C18 C17 45.8(16)
C16 C17 C18 C29 -79.3(13)
C16 C17 C18 C28 160.6(10)
C16 C17 C18 C17' -47.0(18)
C16 C17 C18 C19 44.7(12)
C13 C14 C19 C20 2.1(9)
C15 C14 C19 C20 -178.0(6)
C13 C14 C19 C18 -178.7(6)
C15 C14 C19 C18 1.3(10)
C29 C18 C19 C20 -65.6(9)
C28 C18 C19 C20 57.3(8)
C17' C18 C19 C20 -164.1(11)
C17 C18 C19 C20 166.6(7)
C29 C18 C19 C14 115.1(8)
C28 C18 C19 C14 -122.0(8)
C17' C18 C19 C14 16.6(12)
C17 C18 C19 C14 -12.6(10)
C14 C19 C20 C21 -0.9(9)
C18 C19 C20 C21 179.8(6)
C19 C20 C21 C12 -1.0(9)
C19 C20 C21 C1 177.7(7)
C13 C12 C21 C20 1.7(9)
C11 C12 C21 C20 -178.6(5)
C13 C12 C21 C1 -177.3(6)
C11 C12 C21 C1 2.4(7)
C2 C1 C21 C20 -179.0(7)
Si1 C1 C21 C20 -29.3(12)
Zr1 C1 C21 C20 81.5(9)
C2 C1 C21 C12 -0.3(8)
Si1 C1 C21 C12 149.5(5)
Zr1 C1 C21 C12 -99.8(6)
Si1 N1 C32 C33 29.3(7)
Zr1 N1 C32 C33 -146.5(5)
Si1 N1 C32 C34 148.6(5)
Zr1 N1 C32 C34 -27.1(8)
Si1 N1 C32 C35 -91.5(6)
Zr1 N1 C32 C35 92.8(6)
C38 O1 C36 C37 -66.9(8)
Zr1 O1 C36 C37 106.3(6)
C36 O1 C38 C39 -84.1(10)
Zr1 O1 C38 C39 103.5(9)
